data_4509539
loop_
_publ_author_name
'Comotti, Angiolina'
'Bracco, Silvia'
'Sozzani, Piero'
'Hawxwell, Samuel M.'
'Hu, Chunhua'
'Ward, Michael D.'

_publ_section_title
;
 Guest Molecules Confined in Amphipathic Crystals as Revealed by X-ray
 Diffraction and MAS NMR&#x2020;
;
_journal_issue 7
_journal_name_full 'Crystal Growth &amp; Design'
_journal_page_first 2999
_journal_paper_doi 10.1021/cg900282k
_journal_volume 9
_journal_year 2009
_chemical_formula_moiety '(C H6 N3 1+), (C6 H4 Cl O3 S 1-), 2/3(C8 H10)'
_chemical_formula_sum 'C12.33 H16.67 Cl N3 O3 S'
_chemical_formula_weight 322.46
_chemical_name_systematic
; 
 ? 
;
_space_group_IT_number 176
_symmetry_cell_setting hexagonal
_symmetry_space_group_name_Hall '-P 6c'
_symmetry_space_group_name_H-M 'P 63/m'
_atom_sites_solution_hydrogens geom
_atom_sites_solution_primary direct
_atom_sites_solution_secondary difmap
_audit_creation_method SHELXL-97
_cell_angle_alpha 90.00
_cell_angle_beta 90.00
_cell_angle_gamma 120.00
_cell_formula_units_Z 6
_cell_length_a 19.0746(6)
_cell_length_b 19.0746(6)
_cell_length_c 7.6483(3)
_cell_measurement_reflns_used 9897
_cell_measurement_temperature 100(2)
_cell_measurement_theta_max 28.11
_cell_measurement_theta_min 2.93
_cell_volume 2409.94(14)
_computing_cell_refinement 'Bruker Apex II'
_computing_data_collection 'Bruker Apex II'
_computing_data_reduction 'Bruker Apex II'
_computing_structure_refinement 'SHELXL-97 (Sheldrick, 2008)'
_computing_structure_solution 'SHELXS-97 (Sheldrick, 2008)'
_diffrn_ambient_temperature 100(2)
_diffrn_measured_fraction_theta_full 0.999
_diffrn_measured_fraction_theta_max 0.999
_diffrn_measurement_device_type 'Bruker Smart Apex II'
_diffrn_measurement_method 'phi and omega scans'
_diffrn_radiation_monochromator graphite
_diffrn_radiation_source 'fine-focus sealed tube'
_diffrn_radiation_type MoK\a
_diffrn_radiation_wavelength 0.71073
_diffrn_reflns_av_R_equivalents 0.0589
_diffrn_reflns_av_sigmaI/netI 0.0250
_diffrn_reflns_limit_h_max 23
_diffrn_reflns_limit_h_min -23
_diffrn_reflns_limit_k_max 23
_diffrn_reflns_limit_k_min -22
_diffrn_reflns_limit_l_max 9
_diffrn_reflns_limit_l_min -9
_diffrn_reflns_number 44129
_diffrn_reflns_theta_full 25.99
_diffrn_reflns_theta_max 25.99
_diffrn_reflns_theta_min 2.14
_exptl_absorpt_coefficient_mu 0.378
_exptl_absorpt_correction_T_max 0.9887
_exptl_absorpt_correction_T_min 0.8219
_exptl_absorpt_correction_type multi-scan
_exptl_absorpt_process_details SADABS
_exptl_crystal_colour colourless
_exptl_crystal_density_diffrn 1.333
_exptl_crystal_density_method 'not measured'
_exptl_crystal_description needle
_exptl_crystal_F_000 1012
_exptl_crystal_size_max 0.54
_exptl_crystal_size_mid 0.04
_exptl_crystal_size_min 0.03
_refine_diff_density_max 0.862
_refine_diff_density_min -0.662
_refine_diff_density_rms 0.086
_refine_ls_extinction_method none
_refine_ls_goodness_of_fit_ref 1.097
_refine_ls_hydrogen_treatment constr
_refine_ls_matrix_type full
_refine_ls_number_parameters 146
_refine_ls_number_reflns 1707
_refine_ls_number_restraints 43
_refine_ls_restrained_S_all 1.140
_refine_ls_R_factor_all 0.0852
_refine_ls_R_factor_gt 0.0588
_refine_ls_shift/su_max 0.000
_refine_ls_shift/su_mean 0.000
_refine_ls_structure_factor_coef Fsqd
_refine_ls_weighting_details 'calc w=1/[\s^2^(Fo^2^)+(0.0531P)^2^+7.8116P] where P=(Fo^2^+2Fc^2^)/3'
_refine_ls_weighting_scheme calc
_refine_ls_wR_factor_gt 0.1451
_refine_ls_wR_factor_ref 0.1663
_reflns_number_gt 1288
_reflns_number_total 1707
_reflns_threshold_expression >2sigma(I)
_cod_data_source_file cg900282ksup3.cif
_cod_data_source_block mdw208s
_cod_depositor_comments
;
The following automatic conversions were performed:

'_symmetry_cell_setting' value 'Hexagonal' changed to 'hexagonal'
according to /home/saulius/struct/CIF-dictionaries/cif_core.dic
dictionary named 'cif_core.dic' version 2.4.2 from 2011-04-26.

Automatic conversion script
Id: cif_fix_values 1891 2012-01-12 08:04:46Z andrius 
;
_cod_database_code 4509539

loop_
_symmetry_equiv_pos_as_xyz
'x, y, z'
'x-y, x, z+1/2'
'-y, x-y, z'
'-x, -y, z+1/2'
'-x+y, -x, z'
'y, -x+y, z+1/2'
'-x, -y, -z'
'-x+y, -x, -z-1/2'
'y, -x+y, -z'
'x, y, -z-1/2'
'x-y, x, -z'
'-y, x-y, -z-1/2'

loop_
_atom_site_label
_atom_site_type_symbol
_atom_site_fract_x
_atom_site_fract_y
_atom_site_fract_z
_atom_site_U_iso_or_equiv
_atom_site_adp_type
_atom_site_occupancy
_atom_site_symmetry_multiplicity
_atom_site_calc_flag
_atom_site_refinement_flags
_atom_site_disorder_assembly
_atom_site_disorder_group
C12 C -0.0460(4) -0.0326(7) 0.2500 0.092(4) Uiso 0.33 2 d SPD . .
C13 C -0.0664(12) 0.0285(16) 0.2500 0.092(4) Uiso 0.33 2 d SPD . .
H13 H -0.1215 0.0150 0.2500 0.110 Uiso 0.33 2 calc SPR . .
C14 C -0.005(2) 0.109(2) 0.2500 0.092(4) Uiso 0.17 2 d SPD . .
H14 H -0.0175 0.1514 0.2500 0.110 Uiso 0.17 2 calc SPR . .
C15 C 0.076(3) 0.128(3) 0.2500 0.092(4) Uiso 0.17 2 d SPD . .
H15 H 0.1181 0.1833 0.2500 0.110 Uiso 0.17 2 calc SPR . .
C16 C -0.126(2) -0.110(2) 0.2500 0.092(4) Uiso 0.17 2 d SPD . .
H16A H -0.1699 -0.0974 0.2500 0.138 Uiso 0.17 2 calc SPR . .
H16B H -0.1301 -0.1415 0.3546 0.138 Uiso 0.08 1 calc PR . .
H16C H -0.1301 -0.1415 0.1454 0.138 Uiso 0.08 1 calc PR . .
C17 C 0.055(2) -0.0774(19) 0.2500 0.092(4) Uiso 0.17 2 d SPD . .
H17A H 0.1086 -0.0562 0.1993 0.138 Uiso 0.08 1 calc PR . .
H17B H 0.0151 -0.1235 0.1804 0.138 Uiso 0.08 1 calc PR . .
H17C H 0.0545 -0.0951 0.3703 0.138 Uiso 0.08 1 calc PR . .
C13' C -0.097(3) 0.009(3) 0.2500 0.092(4) Uiso 0.17 2 d SPD . .
C14' C -0.023(3) 0.081(2) 0.2500 0.092(4) Uiso 0.17 2 d SPD . .
C18 C 0.011(2) 0.1106(17) 0.416(3) 0.092(4) Uiso 0.17 1 d PD . .
H18 H 0.0660 0.1528 0.4159 0.110 Uiso 0.17 1 calc PR . .
C19 C -0.026(2) 0.0862(17) 0.580(3) 0.092(4) Uiso 0.17 1 d PD . .
H19 H -0.0026 0.1178 0.6826 0.110 Uiso 0.17 1 calc PR . .
C20 C -0.132(6) -0.017(5) 0.070(6) 0.092(4) Uiso 0.08 1 d PD . .
H20A H -0.1847 -0.0666 0.0772 0.138 Uiso 0.08 1 calc PR . .
H20B H -0.0952 -0.0267 -0.0021 0.138 Uiso 0.08 1 calc PR . .
H20C H -0.1388 0.0261 0.0164 0.138 Uiso 0.08 1 calc PR . .
C21 C 0.027(5) 0.135(4) 0.104(9) 0.092(4) Uiso 0.08 1 d PD . .
H21A H 0.0770 0.1797 0.1515 0.138 Uiso 0.08 1 calc PR . .
H21B H -0.0040 0.1570 0.0454 0.138 Uiso 0.08 1 calc PR . .
H21C H 0.0393 0.1043 0.0201 0.138 Uiso 0.08 1 calc PR . .
C6 C 0.7149(4) 0.3575(9) 0.195(2) 0.145(6) Uiso 0.33 1 d PD . .
C7 C 0.7134(17) 0.4259(7) 0.2500 0.145(6) Uiso 0.67 2 d SPD . .
H7 H 0.7623 0.4765 0.2466 0.174 Uiso 0.67 2 calc SPR . .
C8 C 0.644(2) 0.424(3) 0.310(3) 0.145(6) Uiso 0.17 1 d PD . .
H8 H 0.6451 0.4734 0.3350 0.174 Uiso 0.17 1 calc PR . .
C9 C 0.571(3) 0.351(3) 0.334(7) 0.145(6) Uiso 0.17 1 d PD . .
H9 H 0.5265 0.3453 0.3994 0.174 Uiso 0.17 1 calc PR . .
C10 C 0.779(2) 0.337(3) 0.145(6) 0.145(6) Uiso 0.17 1 d PD . .
H10A H 0.8319 0.3872 0.1438 0.218 Uiso 0.17 1 calc PR . .
H10B H 0.7672 0.3126 0.0292 0.218 Uiso 0.17 1 calc PR . .
H10C H 0.7798 0.2996 0.2310 0.218 Uiso 0.17 1 calc PR . .
C11 C 0.624(3) 0.2016(15) 0.142(8) 0.145(6) Uiso 0.17 1 d PD . .
H11A H 0.6744 0.2003 0.1312 0.218 Uiso 0.17 1 calc PR . .
H11B H 0.5957 0.1876 0.0291 0.218 Uiso 0.17 1 calc PR . .
H11C H 0.5893 0.1624 0.2305 0.218 Uiso 0.17 1 calc PR . .
Cl1 Cl 0.16197(9) 0.71804(8) 0.2500 0.0435(4) Uani 1 2 d S . .
S1 S 0.02614(7) 0.34413(7) 0.2500 0.0228(3) Uani 1 2 d S . .
O1 O -0.02249(14) 0.31265(15) 0.0921(3) 0.0268(6) Uani 1 1 d . . .
O2 O 0.0967(2) 0.3338(2) 0.2500 0.0269(8) Uani 1 2 d S . .
C1 C 0.0648(3) 0.4498(3) 0.2500 0.0240(11) Uani 1 2 d SD . .
C2 C 0.1307(4) 0.4986(3) 0.1407(9) 0.0293(17) Uani 0.50 1 d PD A -1
H2 H 0.1548 0.4752 0.0707 0.035 Uiso 0.50 1 calc PR A -1
C3 C 0.1604(4) 0.5821(3) 0.1363(9) 0.0291(16) Uani 0.50 1 d PD A -1
H3 H 0.2031 0.6162 0.0595 0.035 Uiso 0.50 1 calc PR A -1
C2' C 0.0245(4) 0.4825(3) 0.1637(10) 0.0291(16) Uani 0.50 1 d PD A -2
H2' H -0.0241 0.4478 0.1024 0.035 Uiso 0.50 1 calc PR A -2
C3' C 0.0535(4) 0.5652(3) 0.1646(10) 0.0318(17) Uani 0.50 1 d PD A -2
H3' H 0.0248 0.5874 0.1076 0.038 Uiso 0.50 1 calc PR A -2
C4 C 0.1248(3) 0.6139(3) 0.2500 0.0342(13) Uani 1 2 d SD . .
N1 N 0.3252(2) 0.16995(19) 0.1002(4) 0.0336(8) Uani 1 1 d . . .
H1A H 0.3231 0.1919 0.0005 0.040 Uiso 1 1 calc R . .
H1B H 0.3304 0.1266 0.1002 0.040 Uiso 1 1 calc R . .
N2 N 0.3127(3) 0.2672(3) 0.2500 0.0337(11) Uani 1 2 d S . .
H2A H 0.3106 0.2892 0.1504 0.040 Uiso 0.50 1 calc PR . .
H2B H 0.3096 0.2886 0.3496 0.040 Uiso 0.50 1 calc PR . .
C5 C 0.3205(3) 0.2021(3) 0.2500 0.0291(12) Uani 1 2 d S . .

loop_
_atom_site_aniso_label
_atom_site_aniso_U_11
_atom_site_aniso_U_22
_atom_site_aniso_U_33
_atom_site_aniso_U_23
_atom_site_aniso_U_13
_atom_site_aniso_U_12
Cl1 0.0387(8) 0.0206(7) 0.0665(11) 0.000 0.000 0.0113(6)
S1 0.0198(6) 0.0207(6) 0.0265(7) 0.000 0.000 0.0091(5)
O1 0.0236(13) 0.0254(13) 0.0270(14) -0.0010(11) -0.0030(11) 0.0089(11)
O2 0.0259(19) 0.0261(19) 0.031(2) 0.000 0.000 0.0146(16)
C1 0.020(2) 0.024(3) 0.028(3) 0.000 0.000 0.011(2)
C2 0.023(4) 0.029(4) 0.036(4) -0.003(3) 0.004(3) 0.013(3)
C3 0.027(4) 0.027(4) 0.030(4) 0.003(3) 0.002(3) 0.011(3)
C2' 0.027(4) 0.025(4) 0.035(4) -0.003(3) -0.011(3) 0.012(3)
C3' 0.038(4) 0.025(4) 0.035(4) 0.002(3) -0.008(4) 0.017(3)
C4 0.026(3) 0.020(3) 0.053(4) 0.000 0.000 0.008(2)
N1 0.052(2) 0.0272(16) 0.0286(17) 0.0004(14) -0.0010(15) 0.0249(16)
N2 0.052(3) 0.030(2) 0.028(2) 0.000 0.000 0.027(2)
C5 0.032(3) 0.022(3) 0.034(3) 0.000 0.000 0.013(2)

loop_
_atom_type_symbol
_atom_type_description
_atom_type_scat_dispersion_real
_atom_type_scat_dispersion_imag
_atom_type_scat_source
C C 0.0033 0.0016 'International Tables Vol C Tables 4.2.6.8 and 6.1.1.4'
H H 0.0000 0.0000 'International Tables Vol C Tables 4.2.6.8 and 6.1.1.4'
Cl Cl 0.1484 0.1585 'International Tables Vol C Tables 4.2.6.8 and 6.1.1.4'
N N 0.0061 0.0033 'International Tables Vol C Tables 4.2.6.8 and 6.1.1.4'
O O 0.0106 0.0060 'International Tables Vol C Tables 4.2.6.8 and 6.1.1.4'
S S 0.1246 0.1234 'International Tables Vol C Tables 4.2.6.8 and 6.1.1.4'

loop_
_geom_angle_atom_site_label_1
_geom_angle_atom_site_label_2
_geom_angle_atom_site_label_3
_geom_angle
_geom_angle_site_symmetry_1
_geom_angle_site_symmetry_3
C12 C12 C13 120.4(6) 3 .
C12 C12 C16 135(3) 3 .
C13 C12 C16 104(3) . .
C14 C13 C12 119(3) . .
C14 C13 H13 120.4 . .
C12 C13 H13 120.4 . .
C15 C14 C13 120(5) . .
C15 C14 H14 120.0 . .
C13 C14 H14 120.0 . .
C14 C15 C13 120(5) . 5
C14 C15 H15 120.1 . .
C13 C15 H15 120.1 5 .
C12 C16 H16A 109.5 . .
C12 C16 H16B 109.5 . .
H16A C16 H16B 109.5 . .
C12 C16 H16C 109.5 . .
H16A C16 H16C 109.5 . .
H16B C16 H16C 109.5 . .
C12 C17 H17A 109.5 3 .
C12 C17 H17B 109.5 3 .
H17A C17 H17B 109.5 . .
C12 C17 H17C 109.5 3 .
H17A C17 H17C 109.5 . .
H17B C17 H17C 109.5 . .
C14' C13' C19 109(3) . 11_556
C14' C13' C20 113(4) . .
C13' C14' C18 116(2) . .
C13' C14' C21 132(4) . .
C18 C14' C21 113(5) . .
C19 C18 C14' 128(2) . .
C19 C18 H18 115.8 . .
C14' C18 H18 115.8 . .
C18 C19 C18 116(2) . 11_556
C18 C19 H19 122.2 . .
C18 C19 H19 122.2 11_556 .
C13' C20 H20A 109.5 . .
C13' C20 H20B 109.5 . .
H20A C20 H20B 109.5 . .
C13' C20 H20C 109.5 . .
H20A C20 H20C 109.5 . .
H20B C20 H20C 109.5 . .
C14' C21 H21A 109.5 . .
C14' C21 H21B 109.5 . .
H21A C21 H21B 109.5 . .
C14' C21 H21C 109.5 . .
H21A C21 H21C 109.5 . .
H21B C21 H21C 109.5 . .
C6 C6 C7 117.4(7) 5_665 .
C6 C6 C10 106(2) 5_665 .
C6 C7 C8 123(3) . .
C6 C7 H7 118.5 . .
C8 C7 H7 118.5 . .
C7 C8 C9 122(5) . .
C7 C8 H8 119.2 . .
C9 C8 H8 118.0 . .
C7 C9 C8 111(4) 3_655 .
C7 C9 H9 124.5 3_655 .
C8 C9 H9 124.5 . .
C6 C10 H10A 109.5 . .
C6 C10 H10B 109.5 . .
H10A C10 H10B 109.5 . .
C6 C10 H10C 109.5 . .
H10A C10 H10C 109.5 . .
H10B C10 H10C 109.5 . .
C6 C11 H11A 109.5 5_665 .
C6 C11 H11B 109.5 5_665 .
H11A C11 H11B 109.5 . .
C6 C11 H11C 109.5 5_665 .
H11A C11 H11C 109.5 . .
H11B C11 H11C 109.5 . .
O2 S1 O1 112.70(13) . 10_556
O2 S1 O1 112.70(13) . .
O1 S1 O1 112.0(2) 10_556 .
O2 S1 C1 105.5(2) . .
O1 S1 C1 106.66(13) 10_556 .
O1 S1 C1 106.66(13) . .
C2' C1 C2 120.1(5) . 10_556
C2' C1 C2 120.1(5) 10_556 .
C2' C1 S1 120.5(4) . .
C2' C1 S1 120.5(4) 10_556 .
C2 C1 S1 118.8(3) 10_556 .
C2 C1 S1 118.8(3) . .
C3 C2 C1 119.2(5) . .
C3 C2 H2 120.4 . .
C1 C2 H2 120.4 . .
C2 C3 C4 117.8(5) . .
C2 C3 H3 121.1 . .
C4 C3 H3 121.1 . .
C1 C2' C3' 121.1(6) . .
C1 C2' H2' 119.4 . .
C3' C2' H2' 119.4 . .
C4 C3' C2' 118.1(6) . .
C4 C3' H3' 120.9 . .
C2' C3' H3' 120.9 . .
C3' C4 C3 121.9(5) 10_556 .
C3' C4 C3 121.9(5) . 10_556
C3' C4 Cl1 118.3(4) 10_556 .
C3' C4 Cl1 118.3(4) . .
C3 C4 Cl1 118.7(3) . .
C3 C4 Cl1 118.7(3) 10_556 .
C5 N1 H1A 120.0 . .
C5 N1 H1B 120.0 . .
H1A N1 H1B 120.0 . .
C5 N2 H2A 120.0 . .
C5 N2 H2B 120.0 . .
H2A N2 H2B 120.0 . .
N2 C5 N1 120.0(0) . .
N1 C5 N1 119.9(5) . 10_556

loop_
_geom_bond_atom_site_label_1
_geom_bond_atom_site_label_2
_geom_bond_distance
_geom_bond_site_symmetry_2
C12 C12 1.353(10) 3
C12 C13 1.400(10) .
C12 C16 1.502(11) .
C13 C14 1.397(11) .
C13 H13 0.9500 .
C14 C15 1.392(11) .
C14 H14 0.9500 .
C15 C13 1.396(11) 5
C15 H15 0.9500 .
C16 H16A 0.9800 .
C16 H16B 0.9800 .
C16 H16C 0.9800 .
C17 C12 1.477(9) 3
C17 H17A 0.9800 .
C17 H17B 0.9800 .
C17 H17C 0.9800 .
C13' C14' 1.392(11) .
C13' C19 1.416(10) 11_556
C13' C20 1.502(11) .
C14' C18 1.410(10) .
C14' C21 1.496(11) .
C18 C19 1.402(8) .
C18 H18 0.9500 .
C19 C18 1.422(10) 11_556
C19 H19 0.9500 .
C20 H20A 0.9800 .
C20 H20B 0.9800 .
C20 H20C 0.9800 .
C21 H21A 0.9800 .
C21 H21B 0.9800 .
C21 H21C 0.9800 .
C6 C6 1.381(10) 5_665
C6 C7 1.386(10) .
C6 C10 1.500(11) .
C7 C8 1.389(11) .
C7 H7 0.9500 .
C8 C9 1.398(11) .
C8 H8 0.9500 .
C9 C7 1.395(11) 3_655
C9 H9 0.9500 .
C10 H10A 0.9800 .
C10 H10B 0.9800 .
C10 H10C 0.9800 .
C11 C6 1.503(11) 5_665
C11 H11A 0.9800 .
C11 H11B 0.9800 .
C11 H11C 0.9800 .
Cl1 C4 1.743(5) .
S1 O2 1.455(4) .
S1 O1 1.457(2) 10_556
S1 O1 1.457(2) .
S1 C1 1.767(5) .
C1 C2' 1.378(4) .
C1 C2' 1.378(4) 10_556
C1 C2 1.405(4) 10_556
C1 C2 1.405(4) .
C2 C3 1.397(5) .
C2 H2 0.9500 .
C3 C4 1.415(5) .
C3 H3 0.9500 .
C2' C3' 1.385(5) .
C2' H2' 0.9500 .
C3' C4 1.369(5) .
C3' H3' 0.9500 .
C4 C3' 1.369(5) 10_556
C4 C3 1.415(5) 10_556
N1 C5 1.324(4) .
N1 H1A 0.8800 .
N1 H1B 0.8800 .
N2 C5 1.322(7) .
N2 H2A 0.8800 .
N2 H2B 0.8800 .
C5 N1 1.324(4) 10_556
